data_7200773
loop_
_publ_author_name
'Harada, Jun'
'Harakawa, Mayuko'
'Sugiyama, Shingo'
'Ogawa, Keiichiro'

_publ_section_title
;
 Single crystal cis--trans photoisomerizations of
 2-(9-anthrylmethylene)-1-indanones
;
_journal_issue 7
_journal_name_full CrystEngComm
_journal_page_first 1235
_journal_paper_doi 10.1039/b821900a
_journal_volume 11
_journal_year 2009
_chemical_formula_sum 'C24 H16 O'
_chemical_formula_weight 320.37
_chemical_melting_point 221
_chemical_name_systematic
;
(Z)-2-(9-anthrylmethylene)-1-indanone
;
_space_group_IT_number 14
_symmetry_cell_setting monoclinic
_symmetry_space_group_name_Hall '-P 2yab'
_symmetry_space_group_name_H-M 'P 1 21/a 1'
_atom_sites_solution_hydrogens difmap
_atom_sites_solution_primary direct
_audit_creation_method SHELXL-97
_cell_angle_alpha 90.00
_cell_angle_beta 102.513(1)
_cell_angle_gamma 90.00
_cell_formula_units_Z 4
_cell_length_a 11.6222(8)
_cell_length_b 13.9067(9)
_cell_length_c 10.3985(7)
_cell_measurement_reflns_used 4703
_cell_measurement_temperature 300
_cell_measurement_theta_max 30.0
_cell_measurement_theta_min 2.3
_cell_volume 1640.75(19)
_computing_cell_refinement 'SAINT (Bruker, 1998)'
_computing_data_collection 'SMART (Bruker, 1998)'
_computing_data_reduction SAINT
_computing_molecular_graphics 'SHELXTL (Sheldrick, 2008)'
_computing_publication_material SHELXTL
_computing_structure_refinement 'SHELXL-97 (Sheldrick, 2008)'
_computing_structure_solution 'SHELXS-97 (Sheldrick, 2008)'
_diffrn_ambient_temperature 300
_diffrn_detector_area_resol_mean 8.192
_diffrn_measured_fraction_theta_full 1.000
_diffrn_measured_fraction_theta_max 1.000
_diffrn_measurement_device_type 'Bruker SMART 1000 CCD diffractometer'
_diffrn_measurement_method \w_scan
_diffrn_radiation_monochromator graphite
_diffrn_radiation_source 'fine-focus sealed tube'
_diffrn_radiation_type MoK\a
_diffrn_radiation_wavelength 0.71073
_diffrn_reflns_av_R_equivalents 0.0338
_diffrn_reflns_av_sigmaI/netI 0.0249
_diffrn_reflns_limit_h_max 16
_diffrn_reflns_limit_h_min -16
_diffrn_reflns_limit_k_max 19
_diffrn_reflns_limit_k_min -19
_diffrn_reflns_limit_l_max 14
_diffrn_reflns_limit_l_min -14
_diffrn_reflns_number 25420
_diffrn_reflns_theta_full 30.02
_diffrn_reflns_theta_max 30.02
_diffrn_reflns_theta_min 2.01
_diffrn_standards_decay_% 0
_exptl_absorpt_coefficient_mu 0.078
_exptl_absorpt_correction_T_max 0.9801
_exptl_absorpt_correction_T_min 0.9681
_exptl_absorpt_correction_type multi-scan
_exptl_absorpt_process_details 'SADABS (Sheldrick, 2002)'
_exptl_crystal_colour yellow
_exptl_crystal_density_diffrn 1.297
_exptl_crystal_density_method 'not measured'
_exptl_crystal_description block
_exptl_crystal_F_000 672
_exptl_crystal_size_max 0.42
_exptl_crystal_size_mid 0.30
_exptl_crystal_size_min 0.26
_refine_diff_density_max 0.283
_refine_diff_density_min -0.190
_refine_diff_density_rms 0.040
_refine_ls_extinction_coef 0.021(3)
_refine_ls_extinction_expression Fc^*^=kFc[1+0.001xFc^2^\l^3^/sin(2\q)]^-1/4^
_refine_ls_extinction_method SHELXL
_refine_ls_goodness_of_fit_ref 1.010
_refine_ls_hydrogen_treatment refall
_refine_ls_matrix_type full
_refine_ls_number_parameters 291
_refine_ls_number_reflns 4801
_refine_ls_number_restraints 0
_refine_ls_restrained_S_all 1.010
_refine_ls_R_factor_all 0.0650
_refine_ls_R_factor_gt 0.0461
_refine_ls_shift/su_max 0.000
_refine_ls_shift/su_mean 0.000
_refine_ls_structure_factor_coef Fsqd
_refine_ls_weighting_details 'calc w=1/[\s^2^(Fo^2^)+(0.0722P)^2^+0.3205P] where P=(Fo^2^+2Fc^2^)/3'
_refine_ls_weighting_scheme calc
_refine_ls_wR_factor_gt 0.1213
_refine_ls_wR_factor_ref 0.1390
_reflns_number_gt 3591
_reflns_number_total 4801
_reflns_threshold_expression >2sigma(I)
_cod_data_source_file b821900a.txt
_cod_data_source_block 9a1i_0h
_cod_original_sg_symbol_H-M P_1_21/a_1
_cod_database_code 7200773

loop_
_symmetry_equiv_pos_as_xyz
'x, y, z'
'-x+1/2, y+1/2, -z'
'-x, -y, -z'
'x-1/2, -y-1/2, z'

loop_
_atom_site_label
_atom_site_type_symbol
_atom_site_fract_x
_atom_site_fract_y
_atom_site_fract_z
_atom_site_U_iso_or_equiv
_atom_site_adp_type
_atom_site_occupancy
_atom_site_symmetry_multiplicity
_atom_site_calc_flag
_atom_site_refinement_flags
_atom_site_disorder_assembly
_atom_site_disorder_group
O1 O 0.74615(8) 0.13915(6) 0.65900(10) 0.0487(2) Uani 1 1 d . . .
C1 C 0.95978(15) -0.26171(10) 0.70763(15) 0.0541(3) Uani 1 1 d . . .
C2 C 1.04771(16) -0.25159(12) 0.64234(16) 0.0600(4) Uani 1 1 d . . .
C3 C 1.09721(15) -0.16019(13) 0.63114(16) 0.0590(4) Uani 1 1 d . . .
C4 C 1.05805(13) -0.08103(11) 0.68618(14) 0.0495(3) Uani 1 1 d . . .
C5 C 0.96640(10) -0.08806(8) 0.75764(11) 0.0380(3) Uani 1 1 d . . .
C6 C 0.92438(10) -0.00762(8) 0.81643(11) 0.0352(2) Uani 1 1 d . . .
C7 C 0.83221(10) -0.01864(8) 0.88396(11) 0.0359(2) Uani 1 1 d . . .
C8 C 0.78904(13) 0.05802(9) 0.95175(13) 0.0449(3) Uani 1 1 d . . .
C9 C 0.70251(14) 0.04311(11) 1.01872(15) 0.0546(4) Uani 1 1 d . . .
C10 C 0.65101(15) -0.04869(12) 1.02304(16) 0.0584(4) Uani 1 1 d . . .
C11 C 0.68882(14) -0.12344(11) 0.96103(15) 0.0530(3) Uani 1 1 d . . .
C12 C 0.78066(11) -0.11205(8) 0.89049(12) 0.0403(3) Uani 1 1 d . . .
C13 C 0.82337(13) -0.19016(9) 0.83189(14) 0.0455(3) Uani 1 1 d . . .
C14 C 0.91524(12) -0.18090(8) 0.76671(12) 0.0418(3) Uani 1 1 d . . .
C15 C 0.98862(11) 0.08426(8) 0.81719(12) 0.0381(3) Uani 1 1 d . . .
C16 C 0.94920(10) 0.17033(8) 0.77053(11) 0.0345(2) Uani 1 1 d . . .
C17 C 0.82965(9) 0.19374(8) 0.69004(11) 0.0336(2) Uani 1 1 d . . .
C18 C 0.83380(10) 0.29512(8) 0.64953(11) 0.0345(2) Uani 1 1 d . . .
C19 C 0.74549(12) 0.34858(9) 0.56862(13) 0.0447(3) Uani 1 1 d . . .
C20 C 0.77194(14) 0.44121(10) 0.53655(15) 0.0499(3) Uani 1 1 d . . .
C21 C 0.88363(14) 0.47915(9) 0.58502(14) 0.0484(3) Uani 1 1 d . . .
C22 C 0.97113(13) 0.42666(9) 0.66678(13) 0.0438(3) Uani 1 1 d . . .
C23 C 0.94535(10) 0.33286(8) 0.69887(11) 0.0351(2) Uani 1 1 d . . .
C24 C 1.02490(11) 0.26000(9) 0.78081(14) 0.0428(3) Uani 1 1 d . . .
H1 H 0.9232(16) -0.3258(13) 0.7163(17) 0.065(5) Uiso 1 1 d . . .
H2 H 1.0772(18) -0.3079(14) 0.602(2) 0.081(6) Uiso 1 1 d . . .
H3 H 1.1598(17) -0.1515(14) 0.5828(19) 0.076(6) Uiso 1 1 d . . .
H4 H 1.0919(15) -0.0176(13) 0.6777(16) 0.059(5) Uiso 1 1 d . . .
H8 H 0.8247(13) 0.1238(11) 0.9498(15) 0.051(4) Uiso 1 1 d . . .
H9 H 0.6730(15) 0.0975(13) 1.0664(18) 0.066(5) Uiso 1 1 d . . .
H10 H 0.5900(17) -0.0593(13) 1.0753(19) 0.071(5) Uiso 1 1 d . . .
H11 H 0.6533(16) -0.1884(13) 0.9612(18) 0.070(5) Uiso 1 1 d . . .
H13 H 0.7878(14) -0.2548(11) 0.8348(15) 0.051(4) Uiso 1 1 d . . .
H15 H 1.0747(13) 0.0789(11) 0.8565(15) 0.046(4) Uiso 1 1 d . . .
H19 H 0.6684(15) 0.3213(11) 0.5349(16) 0.057(4) Uiso 1 1 d . . .
H20 H 0.7122(15) 0.4801(13) 0.4788(17) 0.064(5) Uiso 1 1 d . . .
H21 H 0.8997(14) 0.5450(12) 0.5593(16) 0.058(4) Uiso 1 1 d . . .
H22 H 1.0501(14) 0.4539(11) 0.6999(16) 0.054(4) Uiso 1 1 d . . .
H241 H 1.0497(15) 0.2829(13) 0.8748(18) 0.065(5) Uiso 1 1 d . . .
H242 H 1.0991(16) 0.2491(12) 0.7500(18) 0.067(5) Uiso 1 1 d . . .

loop_
_atom_site_aniso_label
_atom_site_aniso_U_11
_atom_site_aniso_U_22
_atom_site_aniso_U_33
_atom_site_aniso_U_23
_atom_site_aniso_U_13
_atom_site_aniso_U_12
O1 0.0376(5) 0.0379(4) 0.0660(6) 0.0014(4) 0.0008(4) -0.0088(4)
C1 0.0680(9) 0.0363(6) 0.0554(8) -0.0066(6) 0.0080(7) 0.0061(6)
C2 0.0685(10) 0.0527(8) 0.0583(9) -0.0121(7) 0.0124(7) 0.0157(7)
C3 0.0572(9) 0.0660(10) 0.0567(9) -0.0057(7) 0.0185(7) 0.0098(7)
C4 0.0504(7) 0.0481(7) 0.0512(7) -0.0004(6) 0.0138(6) 0.0008(6)
C5 0.0411(6) 0.0338(5) 0.0370(6) 0.0012(4) 0.0036(5) 0.0022(4)
C6 0.0383(6) 0.0296(5) 0.0352(5) 0.0033(4) 0.0024(4) -0.0001(4)
C7 0.0413(6) 0.0301(5) 0.0343(5) 0.0022(4) 0.0041(4) -0.0004(4)
C8 0.0564(7) 0.0349(6) 0.0444(7) -0.0006(5) 0.0131(6) 0.0008(5)
C9 0.0670(9) 0.0488(8) 0.0529(8) -0.0014(6) 0.0240(7) 0.0065(7)
C10 0.0613(9) 0.0611(9) 0.0597(9) 0.0067(7) 0.0283(7) -0.0014(7)
C11 0.0575(8) 0.0460(7) 0.0586(8) 0.0063(6) 0.0195(7) -0.0084(6)
C12 0.0455(6) 0.0337(5) 0.0409(6) 0.0037(5) 0.0076(5) -0.0039(5)
C13 0.0550(7) 0.0294(5) 0.0503(7) 0.0013(5) 0.0078(6) -0.0054(5)
C14 0.0504(7) 0.0309(5) 0.0416(6) -0.0009(4) 0.0041(5) 0.0017(5)
C15 0.0362(6) 0.0329(5) 0.0427(6) 0.0023(4) 0.0030(4) -0.0030(4)
C16 0.0336(5) 0.0292(5) 0.0402(6) 0.0008(4) 0.0068(4) -0.0036(4)
C17 0.0327(5) 0.0294(5) 0.0390(5) -0.0017(4) 0.0086(4) -0.0016(4)
C18 0.0378(5) 0.0288(5) 0.0378(5) -0.0007(4) 0.0104(4) -0.0004(4)
C19 0.0443(7) 0.0394(6) 0.0488(7) 0.0034(5) 0.0065(5) 0.0033(5)
C20 0.0600(8) 0.0369(6) 0.0523(7) 0.0085(5) 0.0111(6) 0.0102(6)
C21 0.0688(9) 0.0284(5) 0.0526(7) 0.0032(5) 0.0236(7) 0.0009(5)
C22 0.0524(7) 0.0313(5) 0.0508(7) -0.0015(5) 0.0181(6) -0.0079(5)
C23 0.0394(6) 0.0286(5) 0.0391(6) -0.0013(4) 0.0124(4) -0.0028(4)
C24 0.0365(6) 0.0329(6) 0.0558(8) 0.0040(5) 0.0028(5) -0.0069(4)

loop_
_atom_type_symbol
_atom_type_description
_atom_type_scat_dispersion_real
_atom_type_scat_dispersion_imag
_atom_type_scat_source
C C 0.0033 0.0016 'International Tables Vol C Tables 4.2.6.8 and 6.1.1.4'
H H 0.0000 0.0000 'International Tables Vol C Tables 4.2.6.8 and 6.1.1.4'
O O 0.0106 0.0060 'International Tables Vol C Tables 4.2.6.8 and 6.1.1.4'

loop_
_geom_angle_atom_site_label_1
_geom_angle_atom_site_label_2
_geom_angle_atom_site_label_3
_geom_angle
_geom_angle_site_symmetry_1
_geom_angle_site_symmetry_3
_geom_angle_publ_flag
C2 C1 C14 121.16(14) . . ?
C2 C1 H1 121.4(10) . . ?
C14 C1 H1 117.5(10) . . ?
C1 C2 C3 120.12(14) . . ?
C1 C2 H2 120.2(12) . . ?
C3 C2 H2 119.7(12) . . ?
C4 C3 C2 120.91(15) . . ?
C4 C3 H3 118.0(12) . . ?
C2 C3 H3 121.1(12) . . ?
C3 C4 C5 121.17(14) . . ?
C3 C4 H4 120.9(10) . . ?
C5 C4 H4 118.0(10) . . ?
C6 C5 C4 122.55(11) . . ?
C6 C5 C14 119.87(11) . . ?
C4 C5 C14 117.57(11) . . ?
C7 C6 C5 120.05(10) . . ?
C7 C6 C15 121.87(10) . . ?
C5 C6 C15 117.73(11) . . ?
C6 C7 C8 123.42(11) . . ?
C6 C7 C12 119.38(10) . . ?
C8 C7 C12 117.16(11) . . ?
C9 C8 C7 121.19(12) . . ?
C9 C8 H8 120.2(9) . . ?
C7 C8 H8 118.6(9) . . ?
C8 C9 C10 121.31(13) . . ?
C8 C9 H9 120.5(10) . . ?
C10 C9 H9 118.1(10) . . ?
C11 C10 C9 119.83(14) . . ?
C11 C10 H10 119.6(11) . . ?
C9 C10 H10 120.5(11) . . ?
C10 C11 C12 121.19(13) . . ?
C10 C11 H11 121.5(11) . . ?
C12 C11 H11 117.3(11) . . ?
C13 C12 C11 121.08(12) . . ?
C13 C12 C7 119.58(11) . . ?
C11 C12 C7 119.31(11) . . ?
C12 C13 C14 121.81(11) . . ?
C12 C13 H13 120.3(9) . . ?
C14 C13 H13 117.9(9) . . ?
C13 C14 C1 121.64(12) . . ?
C13 C14 C5 119.31(11) . . ?
C1 C14 C5 119.05(12) . . ?
C16 C15 C6 129.77(11) . . ?
C16 C15 H15 116.8(9) . . ?
C6 C15 H15 113.4(9) . . ?
C15 C16 C17 127.10(10) . . ?
C15 C16 C24 124.30(11) . . ?
C17 C16 C24 108.37(9) . . ?
O1 C17 C18 126.36(11) . . ?
O1 C17 C16 127.07(10) . . ?
C18 C17 C16 106.51(9) . . ?
C23 C18 C19 121.85(11) . . ?
C23 C18 C17 109.95(10) . . ?
C19 C18 C17 128.12(11) . . ?
C20 C19 C18 118.04(12) . . ?
C20 C19 H19 121.1(10) . . ?
C18 C19 H19 120.9(10) . . ?
C19 C20 C21 120.34(13) . . ?
C19 C20 H20 119.9(11) . . ?
C21 C20 H20 119.7(10) . . ?
C22 C21 C20 121.77(12) . . ?
C22 C21 H21 120.1(10) . . ?
C20 C21 H21 118.2(10) . . ?
C21 C22 C23 118.22(12) . . ?
C21 C22 H22 121.2(9) . . ?
C23 C22 H22 120.6(9) . . ?
C18 C23 C22 119.77(11) . . ?
C18 C23 C24 111.35(10) . . ?
C22 C23 C24 128.86(11) . . ?
C23 C24 C16 103.76(10) . . ?
C23 C24 H241 110.3(10) . . ?
C16 C24 H241 111.6(10) . . ?
C23 C24 H242 112.9(10) . . ?
C16 C24 H242 112.4(10) . . ?
H241 C24 H242 106.0(14) . . ?

loop_
_geom_bond_atom_site_label_1
_geom_bond_atom_site_label_2
_geom_bond_distance
_geom_bond_site_symmetry_2
_geom_bond_publ_flag
O1 C17 1.2192(13) . ?
C1 C2 1.351(2) . ?
C1 C14 1.4304(18) . ?
C1 H1 1.000(18) . ?
C2 C3 1.410(2) . ?
C2 H2 0.98(2) . ?
C3 C4 1.364(2) . ?
C3 H3 0.98(2) . ?
C4 C5 1.4280(18) . ?
C4 H4 0.978(18) . ?
C5 C6 1.4117(16) . ?
C5 C14 1.4330(16) . ?
C6 C7 1.4108(16) . ?
C6 C15 1.4790(16) . ?
C7 C8 1.4276(17) . ?
C7 C12 1.4383(16) . ?
C8 C9 1.358(2) . ?
C8 H8 1.006(16) . ?
C9 C10 1.415(2) . ?
C9 H9 1.005(18) . ?
C10 C11 1.346(2) . ?
C10 H10 0.994(19) . ?
C11 C12 1.4289(18) . ?
C11 H11 0.994(18) . ?
C12 C13 1.3888(18) . ?
C13 C14 1.389(2) . ?
C13 H13 0.993(16) . ?
C15 C16 1.3348(16) . ?
C15 H15 0.998(15) . ?
C16 C17 1.4944(16) . ?
C16 C24 1.5166(15) . ?
C17 C18 1.4752(15) . ?
C18 C23 1.3897(16) . ?
C18 C19 1.3928(17) . ?
C19 C20 1.3818(18) . ?
C19 H19 0.966(17) . ?
C20 C21 1.391(2) . ?
C20 H20 0.977(18) . ?
C21 C22 1.384(2) . ?
C21 H21 0.983(16) . ?
C22 C23 1.3949(16) . ?
C22 H22 0.984(16) . ?
C23 C24 1.5054(17) . ?
C24 H241 1.009(18) . ?
C24 H242 0.994(18) . ?

loop_
_geom_torsion_atom_site_label_1
_geom_torsion_atom_site_label_2
_geom_torsion_atom_site_label_3
_geom_torsion_atom_site_label_4
_geom_torsion
_geom_torsion_site_symmetry_1
_geom_torsion_site_symmetry_2
_geom_torsion_site_symmetry_3
_geom_torsion_site_symmetry_4
_geom_torsion_publ_flag
C14 C1 C2 C3 -0.1(2) . . . . ?
C1 C2 C3 C4 0.4(3) . . . . ?
C2 C3 C4 C5 0.4(2) . . . . ?
C3 C4 C5 C6 179.62(13) . . . . ?
C3 C4 C5 C14 -1.4(2) . . . . ?
C4 C5 C6 C7 178.92(11) . . . . ?
C14 C5 C6 C7 0.00(17) . . . . ?
C4 C5 C6 C15 -7.73(17) . . . . ?
C14 C5 C6 C15 173.35(11) . . . . ?
C5 C6 C7 C8 176.63(11) . . . . ?
C15 C6 C7 C8 3.56(17) . . . . ?
C5 C6 C7 C12 -0.90(16) . . . . ?
C15 C6 C7 C12 -173.97(11) . . . . ?
C6 C7 C8 C9 -177.97(13) . . . . ?
C12 C7 C8 C9 -0.38(19) . . . . ?
C7 C8 C9 C10 -0.6(2) . . . . ?
C8 C9 C10 C11 0.7(3) . . . . ?
C9 C10 C11 C12 0.1(3) . . . . ?
C10 C11 C12 C13 176.91(15) . . . . ?
C10 C11 C12 C7 -1.0(2) . . . . ?
C6 C7 C12 C13 0.87(17) . . . . ?
C8 C7 C12 C13 -176.81(12) . . . . ?
C6 C7 C12 C11 178.83(12) . . . . ?
C8 C7 C12 C11 1.14(18) . . . . ?
C11 C12 C13 C14 -177.83(13) . . . . ?
C7 C12 C13 C14 0.1(2) . . . . ?
C12 C13 C14 C1 179.35(13) . . . . ?
C12 C13 C14 C5 -1.0(2) . . . . ?
C2 C1 C14 C13 178.75(14) . . . . ?
C2 C1 C14 C5 -0.9(2) . . . . ?
C6 C5 C14 C13 0.96(18) . . . . ?
C4 C5 C14 C13 -178.02(12) . . . . ?
C6 C5 C14 C1 -179.39(12) . . . . ?
C4 C5 C14 C1 1.64(18) . . . . ?
C7 C6 C15 C16 -62.91(18) . . . . ?
C5 C6 C15 C16 123.87(14) . . . . ?
C6 C15 C16 C17 -7.6(2) . . . . ?
C6 C15 C16 C24 178.49(12) . . . . ?
C15 C16 C17 O1 4.0(2) . . . . ?
C24 C16 C17 O1 178.62(12) . . . . ?
C15 C16 C17 C18 -173.31(12) . . . . ?
C24 C16 C17 C18 1.36(13) . . . . ?
O1 C17 C18 C23 -177.08(12) . . . . ?
C16 C17 C18 C23 0.21(12) . . . . ?
O1 C17 C18 C19 -0.3(2) . . . . ?
C16 C17 C18 C19 176.96(12) . . . . ?
C23 C18 C19 C20 0.76(19) . . . . ?
C17 C18 C19 C20 -175.64(12) . . . . ?
C18 C19 C20 C21 -0.4(2) . . . . ?
C19 C20 C21 C22 -0.4(2) . . . . ?
C20 C21 C22 C23 0.9(2) . . . . ?
C19 C18 C23 C22 -0.34(17) . . . . ?
C17 C18 C23 C22 176.65(10) . . . . ?
C19 C18 C23 C24 -178.73(11) . . . . ?
C17 C18 C23 C24 -1.74(14) . . . . ?
C21 C22 C23 C18 -0.47(18) . . . . ?
C21 C22 C23 C24 177.61(13) . . . . ?
C18 C23 C24 C16 2.49(14) . . . . ?
C22 C23 C24 C16 -175.72(12) . . . . ?
C15 C16 C24 C23 172.58(12) . . . . ?
C17 C16 C24 C23 -2.27(13) . . . . ?

loop_
_cod_related_entry_id
_cod_related_entry_database
_cod_related_entry_code
1 ChemSpider 21188683
